data_7204220
loop_
_publ_author_name
'Thorfinnur Gunnlaugsson'
'Mark Nieuwenhuyzen'
'Ludovic Richard'
'Vera Thoss'

_publ_section_title
;
 Novel sodium-selective fluorescent PET and optically based
 chemosensors: towards Na+ determination in serum
;
_journal_issue 1
_journal_name_full 'J. Chem. Soc., Perkin Trans. 2'
_journal_page_first 141
_journal_page_last 150
_journal_paper_doi 10.1039/b106474f
_journal_year 2002
_chemical_formula_sum 'C23 H31 F6 N4 O7 P'
_chemical_formula_weight 620.49
_chemical_name_systematic
; 
? 
;
_space_group_IT_number 14
_symmetry_cell_setting monoclinic
_symmetry_space_group_name_Hall '-P 2yn'
_symmetry_space_group_name_H-M 'P 1 21/n 1'
_atom_sites_solution_hydrogens geom
_atom_sites_solution_primary direct
_atom_sites_solution_secondary difmap
_audit_creation_method SHELXL-97
_cell_angle_alpha 90.00
_cell_angle_beta 102.167(12)
_cell_angle_gamma 90.00
_cell_formula_units_Z 4
_cell_length_a 7.543(4)
_cell_length_b 25.740(12)
_cell_length_c 14.221(6)
_cell_measurement_reflns_used 1030
_cell_measurement_temperature 153(2)
_cell_measurement_theta_max 21
_cell_measurement_theta_min 2.2
_cell_volume 2699(2)
_computing_cell_refinement 'Bruker SMART'
_computing_data_collection 'Bruker SMART'
_computing_data_reduction 'Bruker SHELXTL'
_computing_molecular_graphics 'Bruker SHELXTL'
_computing_publication_material 'Bruker SHELXTL'
_computing_structure_refinement 'SHELXL-97 (Sheldrick, 1997)'
_computing_structure_solution 'SHELXS-97 (Sheldrick, 1990)'
_diffrn_ambient_temperature 153(2)
_diffrn_measured_fraction_theta_full 0.955
_diffrn_measured_fraction_theta_max 0.955
_diffrn_measurement_device_type 'CCD area detector'
_diffrn_measurement_method 'phi and omega scans'
_diffrn_radiation_monochromator graphite
_diffrn_radiation_source 'fine-focus sealed tube'
_diffrn_radiation_type MoK\a
_diffrn_radiation_wavelength 0.71073
_diffrn_reflns_av_R_equivalents 0.0927
_diffrn_reflns_av_sigmaI/netI 0.1583
_diffrn_reflns_limit_h_max 3
_diffrn_reflns_limit_h_min -8
_diffrn_reflns_limit_k_max 30
_diffrn_reflns_limit_k_min -30
_diffrn_reflns_limit_l_max 16
_diffrn_reflns_limit_l_min -15
_diffrn_reflns_number 8768
_diffrn_reflns_theta_full 25.00
_diffrn_reflns_theta_max 25.00
_diffrn_reflns_theta_min 1.58
_exptl_absorpt_coefficient_mu 0.194
_exptl_absorpt_correction_type none
_exptl_crystal_colour 'Pale Orange'
_exptl_crystal_density_diffrn 1.527
_exptl_crystal_density_meas ?
_exptl_crystal_density_method 'not measured'
_exptl_crystal_description Plate
_exptl_crystal_F_000 1288
_exptl_crystal_size_max 0.43
_exptl_crystal_size_mid 0.24
_exptl_crystal_size_min 0.12
_refine_diff_density_max 0.416
_refine_diff_density_min -0.408
_refine_diff_density_rms 0.097
_refine_ls_extinction_method none
_refine_ls_goodness_of_fit_ref 0.944
_refine_ls_hydrogen_treatment mixed
_refine_ls_matrix_type full
_refine_ls_number_parameters 375
_refine_ls_number_reflns 4523
_refine_ls_number_restraints 0
_refine_ls_restrained_S_all 0.944
_refine_ls_R_factor_all 0.1528
_refine_ls_R_factor_gt 0.0671
_refine_ls_shift/su_max 0.004
_refine_ls_shift/su_mean 0.000
_refine_ls_structure_factor_coef Fsqd
_refine_ls_weighting_details 'calc w=1/[\s^2^(Fo^2^)+(0.1051P)^2^+0.0000P] where P=(Fo^2^+2Fc^2^)/3'
_refine_ls_weighting_scheme calc
_refine_ls_wR_factor_gt 0.1561
_refine_ls_wR_factor_ref 0.2227
_reflns_number_gt 2066
_reflns_number_total 4523
_reflns_threshold_expression >2sigma(I)
_cod_data_source_file b106474f.txt
_cod_data_source_block thorrnam
_cod_depositor_comments
;
The following automatic conversions were performed:
'_symmetry_cell_setting' value 'Monoclinic' changed to 'monoclinic'
according to '/home/saulius/struct/CIF-dictionaries/cif_core.dic'
dictionary named 'cif_core.dic' version 2.4.1 from 2010-06-29.

Automatic conversion script
Id: cif_fix_enum 1527 2010-12-29 10:47:43Z saulius 

The following automatic conversions were performed:

'_exptl_crystal_density_meas' value 'not_measured' was changed to '?'
- the value is perceived as not measured.

Automatic conversion script
Id: cif_fix_values 3008 2015-01-20 13:52:24Z robertas 
;
_cod_original_sg_symbol_H-M P2(1)/n
_cod_database_code 7204220

loop_
_symmetry_equiv_pos_as_xyz
'x, y, z'
'-x+1/2, y+1/2, -z+1/2'
'-x, -y, -z'
'x-1/2, -y-1/2, z-1/2'

loop_
_atom_site_label
_atom_site_type_symbol
_atom_site_fract_x
_atom_site_fract_y
_atom_site_fract_z
_atom_site_U_iso_or_equiv
_atom_site_adp_type
_atom_site_occupancy
_atom_site_symmetry_multiplicity
_atom_site_calc_flag
_atom_site_refinement_flags
_atom_site_disorder_assembly
_atom_site_disorder_group
P1 P 0.6357(2) 0.60757(7) 0.72266(12) 0.0335(5) Uani 1 1 d . . .
F11 F 0.8319(5) 0.59423(16) 0.7049(3) 0.0541(12) Uani 1 1 d . . .
F12 F 0.4410(6) 0.6207(2) 0.7408(3) 0.0732(15) Uani 1 1 d . . .
F13 F 0.6663(6) 0.66691(15) 0.6994(3) 0.0630(13) Uani 1 1 d . . .
F14 F 0.7228(5) 0.61783(14) 0.8338(3) 0.0447(10) Uani 1 1 d . . .
F15 F 0.6092(7) 0.54802(15) 0.7461(3) 0.0638(14) Uani 1 1 d . . .
F16 F 0.5506(5) 0.59811(15) 0.6122(2) 0.0476(11) Uani 1 1 d . . .
O1 O 0.4331(6) 0.44186(18) 0.7700(3) 0.0430(13) Uani 1 1 d . . .
O2 O 0.2281(7) 0.49228(18) 0.6842(3) 0.0449(13) Uani 1 1 d . . .
N3 N 0.3124(8) 0.4747(2) 0.7619(4) 0.0373(14) Uani 1 1 d . . .
C4 C 0.2647(8) 0.4942(2) 0.8490(4) 0.0264(14) Uani 1 1 d . . .
C5 C 0.3178(8) 0.4648(2) 0.9335(4) 0.0268(15) Uani 1 1 d . . .
H5A H 0.3810 0.4329 0.9335 0.032 Uiso 1 1 calc R . .
C6 C 0.2746(8) 0.4840(2) 1.0165(5) 0.0312(15) Uani 1 1 d . . .
H6A H 0.3034 0.4644 1.0743 0.037 Uiso 1 1 calc R . .
C7 C 0.1895(8) 0.5318(2) 1.0161(4) 0.0276(15) Uani 1 1 d . . .
C8 C 0.1363(8) 0.5605(2) 0.9327(5) 0.0320(16) Uani 1 1 d . . .
H8A H 0.0768 0.5929 0.9337 0.038 Uiso 1 1 calc R . .
C9 C 0.1717(8) 0.5408(2) 0.8463(4) 0.0288(15) Uani 1 1 d . . .
H9A H 0.1327 0.5590 0.7874 0.035 Uiso 1 1 calc R . .
N10 N 0.1619(7) 0.54893(19) 1.1078(3) 0.0265(12) Uani 1 1 d . . .
N11 N 0.1307(7) 0.59655(19) 1.1126(3) 0.0272(12) Uani 1 1 d . . .
C12 C 0.1051(8) 0.6124(2) 1.2063(5) 0.0305(15) Uani 1 1 d . . .
C13 C 0.0474(8) 0.6625(2) 1.2146(5) 0.0301(15) Uani 1 1 d . . .
H13A H 0.0288 0.6849 1.1603 0.036 Uiso 1 1 calc R . .
C14 C 0.0163(8) 0.6804(2) 1.3006(4) 0.0260(14) Uani 1 1 d . . .
H14A H -0.0283 0.7146 1.3057 0.031 Uiso 1 1 calc R . .
C15 C 0.0515(8) 0.6476(2) 1.3800(4) 0.0264(15) Uani 1 1 d . . .
C16 C 0.1173(8) 0.5972(2) 1.3733(4) 0.0266(14) Uani 1 1 d . . .
C17 C 0.1407(8) 0.5790(2) 1.2840(4) 0.0255(14) Uani 1 1 d . . .
H17A H 0.1803 0.5445 1.2770 0.031 Uiso 1 1 calc R . .
O18 O 0.1492(6) 0.56865(15) 1.4541(3) 0.0338(11) Uani 1 1 d . . .
C19 C 0.2273(10) 0.5179(2) 1.4503(5) 0.0452(19) Uani 1 1 d . . .
H19A H 0.2630 0.5039 1.5156 0.068 Uiso 1 1 calc R . .
H19B H 0.3344 0.5205 1.4217 0.068 Uiso 1 1 calc R . .
H19C H 0.1379 0.4949 1.4111 0.068 Uiso 1 1 calc R . .
N20 N 0.0061(7) 0.66773(19) 1.4680(3) 0.0267(12) Uani 1 1 d . . .
H20 H -0.056(7) 0.706(2) 1.445(4) 0.020(14) Uiso 1 1 d . . .
C21 C 0.1700(8) 0.6749(2) 1.5506(4) 0.0303(15) Uani 1 1 d . . .
H21A H 0.1310 0.6923 1.6049 0.036 Uiso 1 1 calc R . .
H21B H 0.2194 0.6404 1.5731 0.036 Uiso 1 1 calc R . .
C22 C 0.3167(8) 0.7067(2) 1.5209(4) 0.0314(15) Uani 1 1 d . . .
H22A H 0.4044 0.7183 1.5791 0.038 Uiso 1 1 calc R . .
H22B H 0.3828 0.6848 1.4825 0.038 Uiso 1 1 calc R . .
O23 O 0.2445(6) 0.75084(17) 1.4658(3) 0.0389(12) Uani 1 1 d . . .
C24 C 0.1919(9) 0.7925(3) 1.5206(5) 0.0418(18) Uani 1 1 d . . .
H24A H 0.2819 0.8210 1.5273 0.050 Uiso 1 1 calc R . .
H24B H 0.1851 0.7802 1.5857 0.050 Uiso 1 1 calc R . .
C25 C 0.0088(10) 0.8116(2) 1.4682(5) 0.0433(18) Uani 1 1 d . . .
H25A H -0.0258 0.8428 1.5011 0.052 Uiso 1 1 calc R . .
H25B H 0.0146 0.8215 1.4017 0.052 Uiso 1 1 calc R . .
O26 O -0.1229(6) 0.77221(15) 1.4660(3) 0.0296(10) Uani 1 1 d . . .
C27 C -0.3033(8) 0.7908(2) 1.4405(4) 0.0330(16) Uani 1 1 d . . .
H27A H -0.3159 0.8211 1.4814 0.040 Uiso 1 1 calc R . .
H27B H -0.3861 0.7633 1.4543 0.040 Uiso 1 1 calc R . .
C28 C -0.3625(9) 0.8067(2) 1.3351(4) 0.0345(16) Uani 1 1 d . . .
H28A H -0.4844 0.8227 1.3254 0.041 Uiso 1 1 calc R . .
H28B H -0.2779 0.8336 1.3210 0.041 Uiso 1 1 calc R . .
O29 O -0.3686(6) 0.76507(16) 1.2678(3) 0.0345(11) Uani 1 1 d . . .
C30 C -0.5212(9) 0.7312(2) 1.2609(5) 0.0369(17) Uani 1 1 d . . .
H30A H -0.5928 0.7311 1.1940 0.044 Uiso 1 1 calc R . .
H30B H -0.6002 0.7439 1.3034 0.044 Uiso 1 1 calc R . .
C31 C -0.4586(9) 0.6773(2) 1.2896(5) 0.0380(17) Uani 1 1 d . . .
H31A H -0.5645 0.6538 1.2829 0.046 Uiso 1 1 calc R . .
H31B H -0.3800 0.6644 1.2469 0.046 Uiso 1 1 calc R . .
O32 O -0.3609(6) 0.67747(15) 1.3862(3) 0.0335(11) Uani 1 1 d . . .
C33 C -0.2941(9) 0.6281(2) 1.4249(4) 0.0315(16) Uani 1 1 d . . .
H33A H -0.2567 0.6068 1.3744 0.038 Uiso 1 1 calc R . .
H33B H -0.3904 0.6092 1.4485 0.038 Uiso 1 1 calc R . .
C34 C -0.1376(9) 0.6372(2) 1.5047(4) 0.0311(16) Uani 1 1 d . . .
H34A H -0.0869 0.6036 1.5315 0.037 Uiso 1 1 calc R . .
H34B H -0.1769 0.6569 1.5566 0.037 Uiso 1 1 calc R . .

loop_
_atom_site_aniso_label
_atom_site_aniso_U_11
_atom_site_aniso_U_22
_atom_site_aniso_U_33
_atom_site_aniso_U_23
_atom_site_aniso_U_13
_atom_site_aniso_U_12
P1 0.0370(10) 0.0406(11) 0.0236(10) 0.0052(8) 0.0081(8) 0.0021(9)
F11 0.045(3) 0.083(3) 0.036(3) 0.011(2) 0.0119(19) 0.019(2)
F12 0.035(3) 0.125(4) 0.063(3) 0.001(3) 0.018(2) 0.017(3)
F13 0.096(4) 0.036(2) 0.055(3) 0.013(2) 0.010(2) 0.003(2)
F14 0.049(3) 0.046(2) 0.040(2) -0.0027(19) 0.0100(19) 0.0013(19)
F15 0.102(4) 0.042(3) 0.043(3) 0.009(2) 0.006(2) -0.021(2)
F16 0.060(3) 0.073(3) 0.007(2) 0.0010(18) 0.0014(17) 0.002(2)
O1 0.049(3) 0.047(3) 0.033(3) -0.015(2) 0.010(2) 0.007(2)
O2 0.064(3) 0.053(3) 0.015(3) 0.001(2) 0.002(2) -0.002(3)
N3 0.042(4) 0.034(3) 0.039(4) -0.007(3) 0.016(3) -0.009(3)
C4 0.032(4) 0.030(4) 0.018(4) -0.008(3) 0.008(3) -0.002(3)
C5 0.035(4) 0.030(4) 0.014(4) -0.001(3) 0.003(3) -0.001(3)
C6 0.035(4) 0.028(4) 0.031(4) 0.005(3) 0.008(3) 0.001(3)
C7 0.025(3) 0.035(4) 0.024(4) -0.001(3) 0.010(3) -0.004(3)
C8 0.036(4) 0.021(3) 0.039(4) 0.001(3) 0.008(3) 0.001(3)
C9 0.035(4) 0.035(4) 0.014(4) 0.000(3) 0.002(3) -0.004(3)
N10 0.033(3) 0.031(3) 0.015(3) -0.004(2) 0.006(2) -0.004(2)
N11 0.039(3) 0.030(3) 0.013(3) -0.002(2) 0.004(2) -0.001(2)
C12 0.028(4) 0.028(4) 0.039(4) 0.001(3) 0.016(3) -0.003(3)
C13 0.030(4) 0.027(4) 0.035(4) 0.008(3) 0.012(3) 0.002(3)
C14 0.029(4) 0.026(3) 0.021(4) 0.000(3) 0.000(3) 0.002(3)
C15 0.031(4) 0.024(3) 0.027(4) -0.005(3) 0.012(3) -0.003(3)
C16 0.031(4) 0.027(3) 0.021(4) 0.004(3) 0.005(3) 0.004(3)
C17 0.034(4) 0.025(3) 0.018(4) -0.004(3) 0.006(3) -0.001(3)
O18 0.052(3) 0.027(2) 0.025(3) 0.0070(19) 0.014(2) 0.009(2)
C19 0.074(6) 0.035(4) 0.030(4) 0.010(3) 0.018(4) 0.019(4)
N20 0.031(3) 0.028(3) 0.023(3) 0.002(2) 0.008(2) 0.001(2)
C21 0.035(4) 0.036(4) 0.018(4) -0.001(3) 0.000(3) 0.003(3)
C22 0.037(4) 0.044(4) 0.009(3) 0.002(3) -0.004(3) 0.002(3)
O23 0.040(3) 0.039(3) 0.037(3) 0.007(2) 0.008(2) -0.004(2)
C24 0.044(4) 0.030(4) 0.047(5) 0.000(3) -0.002(4) -0.002(3)
C25 0.052(5) 0.027(4) 0.048(5) 0.004(3) 0.005(4) -0.003(3)
O26 0.032(3) 0.027(2) 0.028(3) -0.0004(19) 0.0024(19) -0.001(2)
C27 0.033(4) 0.032(4) 0.037(4) -0.002(3) 0.011(3) 0.005(3)
C28 0.035(4) 0.033(4) 0.032(4) -0.003(3) -0.001(3) 0.001(3)
O29 0.036(3) 0.030(3) 0.038(3) -0.004(2) 0.011(2) -0.005(2)
C30 0.033(4) 0.034(4) 0.042(5) 0.002(3) 0.003(3) -0.003(3)
C31 0.031(4) 0.029(4) 0.051(5) -0.004(3) 0.003(3) -0.005(3)
O32 0.038(3) 0.028(2) 0.035(3) 0.000(2) 0.008(2) 0.000(2)
C33 0.042(4) 0.028(4) 0.028(4) -0.001(3) 0.016(3) -0.002(3)
C34 0.041(4) 0.028(4) 0.030(4) 0.004(3) 0.021(3) 0.000(3)

loop_
_atom_type_symbol
_atom_type_description
_atom_type_scat_dispersion_real
_atom_type_scat_dispersion_imag
_atom_type_scat_source
C C 0.0033 0.0016 'International Tables Vol C Tables 4.2.6.8 and 6.1.1.4'
H H 0.0000 0.0000 'International Tables Vol C Tables 4.2.6.8 and 6.1.1.4'
N N 0.0061 0.0033 'International Tables Vol C Tables 4.2.6.8 and 6.1.1.4'
O O 0.0106 0.0060 'International Tables Vol C Tables 4.2.6.8 and 6.1.1.4'
F F 0.0171 0.0103 'International Tables Vol C Tables 4.2.6.8 and 6.1.1.4'
P P 0.1023 0.0942 'International Tables Vol C Tables 4.2.6.8 and 6.1.1.4'

loop_
_geom_angle_atom_site_label_1
_geom_angle_atom_site_label_2
_geom_angle_atom_site_label_3
_geom_angle
_geom_angle_site_symmetry_1
_geom_angle_site_symmetry_3
_geom_angle_publ_flag
F12 P1 F16 89.9(2) . . ?
F12 P1 F13 90.6(3) . . ?
F16 P1 F13 89.3(2) . . ?
F12 P1 F15 90.5(3) . . ?
F16 P1 F15 91.0(2) . . ?
F13 P1 F15 178.9(3) . . ?
F12 P1 F11 179.7(3) . . ?
F16 P1 F11 90.3(2) . . ?
F13 P1 F11 89.6(2) . . ?
F15 P1 F11 89.3(3) . . ?
F12 P1 F14 90.3(2) . . ?
F16 P1 F14 179.2(2) . . ?
F13 P1 F14 90.0(2) . . ?
F15 P1 F14 89.8(2) . . ?
F11 P1 F14 89.5(2) . . ?
O1 N3 O2 124.4(5) . . ?
O1 N3 C4 118.0(6) . . ?
O2 N3 C4 117.6(6) . . ?
C9 C4 C5 122.8(5) . . ?
C9 C4 N3 119.4(6) . . ?
C5 C4 N3 117.8(5) . . ?
C6 C5 C4 117.5(6) . . ?
C5 C6 C7 120.4(6) . . ?
C8 C7 C6 121.8(6) . . ?
C8 C7 N10 123.1(6) . . ?
C6 C7 N10 115.1(6) . . ?
C7 C8 C9 118.9(6) . . ?
C4 C9 C8 118.4(6) . . ?
N11 N10 C7 114.5(5) . . ?
N10 N11 C12 112.9(5) . . ?
C13 C12 C17 121.8(6) . . ?
C13 C12 N11 116.7(6) . . ?
C17 C12 N11 121.5(5) . . ?
C14 C13 C12 120.6(6) . . ?
C13 C14 C15 118.7(6) . . ?
C14 C15 C16 121.2(5) . . ?
C14 C15 N20 116.2(5) . . ?
C16 C15 N20 122.5(5) . . ?
O18 C16 C17 124.1(5) . . ?
O18 C16 C15 116.8(5) . . ?
C17 C16 C15 119.1(6) . . ?
C12 C17 C16 118.6(6) . . ?
C16 O18 C19 117.8(5) . . ?
C15 N20 C34 115.2(5) . . ?
C15 N20 C21 113.9(5) . . ?
C34 N20 C21 108.6(5) . . ?
C22 C21 N20 111.9(5) . . ?
O23 C22 C21 111.7(5) . . ?
C22 O23 C24 114.6(5) . . ?
O23 C24 C25 107.8(5) . . ?
O26 C25 C24 110.0(5) . . ?
C27 O26 C25 113.3(5) . . ?
O26 C27 C28 114.2(5) . . ?
O29 C28 C27 114.6(5) . . ?
C30 O29 C28 114.5(5) . . ?
O29 C30 C31 110.1(5) . . ?
O32 C31 C30 109.4(5) . . ?
C31 O32 C33 116.0(4) . . ?
O32 C33 C34 108.3(5) . . ?
C33 C34 N20 109.4(5) . . ?

loop_
_geom_bond_atom_site_label_1
_geom_bond_atom_site_label_2
_geom_bond_distance
_geom_bond_site_symmetry_2
_geom_bond_publ_flag
P1 F12 1.580(4) . ?
P1 F16 1.586(4) . ?
P1 F13 1.590(4) . ?
P1 F15 1.590(4) . ?
P1 F11 1.591(4) . ?
P1 F14 1.601(4) . ?
O1 N3 1.230(6) . ?
O2 N3 1.239(7) . ?
N3 C4 1.450(7) . ?
C4 C9 1.386(8) . ?
C4 C5 1.405(8) . ?
C5 C6 1.382(8) . ?
C6 C7 1.387(8) . ?
C7 C8 1.382(8) . ?
C7 N10 1.432(7) . ?
C8 C9 1.405(8) . ?
N10 N11 1.253(6) . ?
N11 C12 1.445(7) . ?
C12 C13 1.374(8) . ?
C12 C17 1.379(8) . ?
C13 C14 1.373(8) . ?
C14 C15 1.390(8) . ?
C15 C16 1.400(8) . ?
C15 N20 1.460(7) . ?
C16 O18 1.342(6) . ?
C16 C17 1.399(8) . ?
O18 C19 1.438(7) . ?
N20 C34 1.518(7) . ?
N20 C21 1.527(7) . ?
C21 C22 1.507(8) . ?
C22 O23 1.423(7) . ?
O23 C24 1.431(7) . ?
C24 C25 1.506(9) . ?
C25 O26 1.416(7) . ?
O26 C27 1.415(7) . ?
C27 C28 1.527(8) . ?
C28 O29 1.432(7) . ?
O29 C30 1.431(7) . ?
C30 C31 1.495(8) . ?
C31 O32 1.416(7) . ?
O32 C33 1.433(7) . ?
C33 C34 1.474(9) . ?

loop_
_cod_related_entry_id
_cod_related_entry_database
_cod_related_entry_code
1 ChemSpider 21189783
